data_2017601
loop_
_publ_author_name
'G\'omez, Sandra L.'
'Palma, Alirio'
'Cobo, Justo'
'Glidewell, Christopher'

_publ_section_title
;
 Five 2-aryl-substituted tetrahydro-1,4-epoxy-1-benzazepines: isolated
 molecules and hydrogen-bonded chains and sheets
;
_journal_coeditor_code FA3218
_journal_issue 4
_journal_name_full 'Acta Crystallographica Section C'
_journal_page_first o233
_journal_page_last o240
_journal_paper_doi 10.1107/S0108270110009662
_journal_volume 66
_journal_year 2010
_chemical_formula_iupac 'C17 H17 N O'
_chemical_formula_moiety 'C17 H17 N O'
_chemical_formula_sum 'C17 H17 N O'
_chemical_formula_weight 251.32
_chemical_name_systematic
;
2-exo-(3-methylphenyl)-2,3,4,5-tetrahydro-1<i>H</i>-1,4- epoxy-1-benzazepine
;
_space_group_IT_number 14
_symmetry_cell_setting monoclinic
_symmetry_space_group_name_Hall '-P 2ybc'
_symmetry_space_group_name_H-M 'P 1 21/c 1'
_atom_sites_solution_hydrogens geom
_atom_sites_solution_primary direct
_atom_sites_solution_secondary difmap
_cell_angle_alpha 90.00
_cell_angle_beta 111.661(8)
_cell_angle_gamma 90.00
_cell_formula_units_Z 8
_cell_length_a 10.9966(17)
_cell_length_b 23.691(10)
_cell_length_c 10.6323(8)
_cell_measurement_reflns_used 5901
_cell_measurement_temperature 120(2)
_cell_measurement_theta_max 27.50
_cell_measurement_theta_min 2.63
_cell_volume 2574.3(12)
_computing_cell_refinement 'DIRAX/LSQ (Duisenberg <i>et al.</i>,  2000)'
_computing_data_collection 'COLLECT (Hooft, 1999)'
_computing_data_reduction 'EVALCCD (Duisenberg <i>et al.</i>,  2003)'
_computing_molecular_graphics 'PLATON (Spek, 2009)'
_computing_publication_material 'SHELXL97 (Sheldrick, 2008) and PLATON (Spek, 2009)'
_computing_structure_refinement 'SHELXL97 (Sheldrick, 2008)'
_computing_structure_solution 'SHELXS97 (Sheldrick, 2008)'
_diffrn_ambient_temperature 120(2)
_diffrn_detector_area_resol_mean 9.091
_diffrn_measured_fraction_theta_full 0.999
_diffrn_measured_fraction_theta_max 0.999
_diffrn_measurement_device_type 'Bruker-Nonius KappaCCD'
_diffrn_measurement_method '\f & \w scans'
_diffrn_radiation_monochromator graphite
_diffrn_radiation_source 'Bruker-Nonius FR591 rotating anode'
_diffrn_radiation_type 'Mo K\a'
_diffrn_radiation_wavelength 0.71073
_diffrn_reflns_av_R_equivalents 0.0747
_diffrn_reflns_av_sigmaI/netI 0.0550
_diffrn_reflns_limit_h_max 13
_diffrn_reflns_limit_h_min -13
_diffrn_reflns_limit_k_max 28
_diffrn_reflns_limit_k_min -28
_diffrn_reflns_limit_l_max 12
_diffrn_reflns_limit_l_min -12
_diffrn_reflns_number 30931
_diffrn_reflns_theta_full 25.50
_diffrn_reflns_theta_max 25.50
_diffrn_reflns_theta_min 2.63
_diffrn_standards_decay_% 0
_diffrn_standards_interval_count 0
_diffrn_standards_interval_time 0
_diffrn_standards_number 0
_exptl_absorpt_coefficient_mu 0.080
_exptl_absorpt_correction_T_max 0.989
_exptl_absorpt_correction_T_min 0.965
_exptl_absorpt_correction_type multi-scan
_exptl_absorpt_process_details '(SADABS; Sheldrick, 2003)'
_exptl_crystal_colour colourless
_exptl_crystal_density_diffrn 1.297
_exptl_crystal_density_method 'not measured'
_exptl_crystal_description block
_exptl_crystal_F_000 1072
_exptl_crystal_size_max 0.48
_exptl_crystal_size_mid 0.30
_exptl_crystal_size_min 0.14
_refine_diff_density_max 0.231
_refine_diff_density_min -0.314
_refine_ls_extinction_method none
_refine_ls_goodness_of_fit_ref 1.074
_refine_ls_hydrogen_treatment constr
_refine_ls_matrix_type full
_refine_ls_number_parameters 345
_refine_ls_number_reflns 4790
_refine_ls_number_restraints 0
_refine_ls_restrained_S_all 1.074
_refine_ls_R_factor_all 0.0940
_refine_ls_R_factor_gt 0.0565
_refine_ls_shift/su_max 0.001
_refine_ls_shift/su_mean 0.000
_refine_ls_structure_factor_coef Fsqd
_refine_ls_weighting_details 'w=1/[\s^2^(Fo^2^)+(0.0254P)^2^+2.2514P] where P=(Fo^2^+2Fc^2^)/3'
_refine_ls_weighting_scheme calc
_refine_ls_wR_factor_gt 0.1013
_refine_ls_wR_factor_ref 0.1144
_reflns_number_gt 3352
_reflns_number_total 4790
_reflns_threshold_expression I>2\s(I)
_cod_data_source_file fa3218.cif
_cod_data_source_block III
_cod_depositor_comments
;
The following automatic conversions were performed:
'_exptl_absorpt_correction_type' value 'Multi-scan' changed to
'multi-scan' according to
'/home/saulius/struct/CIF-dictionaries/cif_core.dic' dictionary named
'cif_core.dic' version 2.4.1 from 2010-06-29.

Automatic conversion script
Id: cif_fix_enum 1527 2010-12-29 10:47:43Z saulius 
;
_cod_original_sg_symbol_H-M 'P 21/c'
_cod_database_code 2017601
_cod_database_fobs_code 2017601

loop_
_symmetry_equiv_pos_as_xyz
'x, y, z'
'-x, y+1/2, -z+1/2'
'-x, -y, -z'
'x, -y-1/2, z-1/2'

loop_
_atom_site_type_symbol
_atom_site_label
_atom_site_fract_x
_atom_site_fract_y
_atom_site_fract_z
_atom_site_U_iso_or_equiv
_atom_site_adp_type
_atom_site_calc_flag
_atom_site_refinement_flags
_atom_site_occupancy
_atom_site_disorder_assembly
_atom_site_disorder_group
N N11 0.81171(17) 0.21064(8) 0.73917(18) 0.0197(4) Uani d . 1 . .
C C12 0.7860(2) 0.24867(9) 0.6223(2) 0.0179(5) Uani d . 1 . .
H H12 0.8433 0.2375 0.5721 0.022 Uiso calc R 1 . .
C C13 0.6415(2) 0.23634(10) 0.5326(2) 0.0224(5) Uani d . 1 . .
H H13A 0.5918 0.2718 0.5014 0.027 Uiso calc R 1 . .
H H13B 0.6355 0.2133 0.4528 0.027 Uiso calc R 1 . .
C C14 0.5914(2) 0.20392(10) 0.6267(2) 0.0221(5) Uani d . 1 . .
H H14 0.5044 0.2189 0.6208 0.027 Uiso calc R 1 . .
C C15 0.5856(2) 0.14082(10) 0.6071(2) 0.0239(5) Uani d . 1 . .
H H15A 0.5448 0.1232 0.6662 0.029 Uiso calc R 1 . .
H H15B 0.5313 0.1317 0.5120 0.029 Uiso calc R 1 . .
C C15A 0.7214(2) 0.11779(10) 0.6410(2) 0.0205(5) Uani d . 1 . .
C C16 0.7457(2) 0.06293(10) 0.6132(2) 0.0235(5) Uani d . 1 . .
H H16 0.6739 0.0383 0.5711 0.028 Uiso calc R 1 . .
C C17 0.8714(2) 0.04290(10) 0.6446(2) 0.0253(6) Uani d . 1 . .
H H17 0.8858 0.0050 0.6248 0.030 Uiso calc R 1 . .
C C18 0.9761(2) 0.07880(10) 0.7055(2) 0.0242(6) Uani d . 1 . .
H H18 1.0629 0.0656 0.7264 0.029 Uiso calc R 1 . .
C C19 0.9548(2) 0.13349(10) 0.7359(2) 0.0207(5) Uani d . 1 . .
H H19 1.0269 0.1579 0.7785 0.025 Uiso calc R 1 . .
C C19A 0.8285(2) 0.15291(9) 0.7044(2) 0.0188(5) Uani d . 1 . .
O O114 0.69003(15) 0.21449(7) 0.76042(15) 0.0240(4) Uani d . 1 . .
C C121 0.8129(2) 0.30962(10) 0.6659(2) 0.0182(5) Uani d . 1 . .
C C122 0.7903(2) 0.35101(10) 0.5679(2) 0.0211(5) Uani d . 1 . .
H H122 0.7548 0.3405 0.4752 0.025 Uiso calc R 1 . .
C C123 0.8179(2) 0.40730(10) 0.6011(2) 0.0232(5) Uani d . 1 . .
C C124 0.8667(2) 0.42208(10) 0.7368(2) 0.0251(6) Uani d . 1 . .
H H124 0.8844 0.4606 0.7619 0.030 Uiso calc R 1 . .
C C125 0.8898(2) 0.38150(10) 0.8355(2) 0.0250(6) Uani d . 1 . .
H H125 0.9236 0.3922 0.9281 0.030 Uiso calc R 1 . .
C C126 0.8642(2) 0.32529(10) 0.8008(2) 0.0229(5) Uani d . 1 . .
H H126 0.8819 0.2974 0.8695 0.027 Uiso calc R 1 . .
C C127 0.7991(3) 0.45081(11) 0.4928(3) 0.0321(6) Uani d . 1 . .
H H12A 0.8392 0.4375 0.4298 0.048 Uiso calc R 1 . .
H H12B 0.8404 0.4863 0.5343 0.048 Uiso calc R 1 . .
H H12C 0.7053 0.4570 0.4435 0.048 Uiso calc R 1 . .
N N21 0.30859(17) 0.28295(8) 0.60314(18) 0.0201(4) Uani d . 1 . .
C C22 0.2739(2) 0.24751(10) 0.7003(2) 0.0197(5) Uani d . 1 . .
H H22 0.3315 0.2578 0.7948 0.024 Uiso calc R 1 . .
C C23 0.1305(2) 0.26429(10) 0.6764(2) 0.0241(6) Uani d . 1 . .
H H23A 0.0719 0.2310 0.6506 0.029 Uiso calc R 1 . .
H H23B 0.1242 0.2817 0.7585 0.029 Uiso calc R 1 . .
C C24 0.0965(2) 0.30647(10) 0.5615(2) 0.0215(5) Uani d . 1 . .
H H24 0.0034 0.3014 0.4992 0.026 Uiso calc R 1 . .
C C25 0.1210(2) 0.36732(10) 0.6061(2) 0.0237(5) Uani d . 1 . .
H H25A 0.0777 0.3924 0.5279 0.028 Uiso calc R 1 . .
H H25B 0.0830 0.3751 0.6755 0.028 Uiso calc R 1 . .
C C25A 0.2654(2) 0.37945(10) 0.6635(2) 0.0201(5) Uani d . 1 . .
C C26 0.3140(2) 0.43159(10) 0.7172(2) 0.0228(5) Uani d . 1 . .
H H26 0.2550 0.4604 0.7199 0.027 Uiso calc R 1 . .
C C27 0.4465(2) 0.44255(10) 0.7669(2) 0.0246(6) Uani d . 1 . .
H H27 0.4783 0.4785 0.8042 0.030 Uiso calc R 1 . .
C C28 0.5324(2) 0.40104(10) 0.7621(2) 0.0247(6) Uani d . 1 . .
H H28 0.6237 0.4085 0.7957 0.030 Uiso calc R 1 . .
C C29 0.4862(2) 0.34877(10) 0.7087(2) 0.0231(5) Uani d . 1 . .
H H29 0.5456 0.3202 0.7055 0.028 Uiso calc R 1 . .
C C29A 0.3535(2) 0.33808(9) 0.6599(2) 0.0188(5) Uani d . 1 . .
O O214 0.18323(14) 0.29124(7) 0.49351(14) 0.0211(4) Uani d . 1 . .
C C221 0.2867(2) 0.18544(10) 0.6790(2) 0.0204(5) Uani d . 1 . .
C C222 0.3379(2) 0.14974(10) 0.7889(2) 0.0219(5) Uani d . 1 . .
H H222 0.3699 0.1654 0.8774 0.026 Uiso calc R 1 . .
C C223 0.3441(2) 0.09165(10) 0.7742(2) 0.0232(5) Uani d . 1 . .
C C224 0.2974(2) 0.06926(10) 0.6450(2) 0.0242(6) Uani d . 1 . .
H H224 0.2997 0.0296 0.6326 0.029 Uiso calc R 1 . .
C C225 0.2474(2) 0.10442(10) 0.5339(2) 0.0281(6) Uani d . 1 . .
H H225 0.2165 0.0887 0.4454 0.034 Uiso calc R 1 . .
C C226 0.2420(2) 0.16175(10) 0.5499(2) 0.0266(6) Uani d . 1 . .
H H226 0.2076 0.1854 0.4726 0.032 Uiso calc R 1 . .
C C227 0.4015(3) 0.05477(11) 0.8967(3) 0.0351(7) Uani d . 1 . .
H H22A 0.3899 0.0150 0.8692 0.053 Uiso calc R 1 . .
H H22B 0.3570 0.0622 0.9597 0.053 Uiso calc R 1 . .
H H22C 0.4950 0.0630 0.9413 0.053 Uiso calc R 1 . .

loop_
_atom_site_aniso_label
_atom_site_aniso_U_11
_atom_site_aniso_U_22
_atom_site_aniso_U_33
_atom_site_aniso_U_12
_atom_site_aniso_U_13
_atom_site_aniso_U_23
N11 0.0175(10) 0.0233(11) 0.0204(10) 0.0016(8) 0.0092(8) 0.0008(9)
C12 0.0148(11) 0.0231(13) 0.0163(11) -0.0008(10) 0.0062(9) 0.0004(10)
C13 0.0167(12) 0.0250(13) 0.0218(12) -0.0011(10) 0.0027(10) -0.0009(10)
C14 0.0133(12) 0.0282(14) 0.0245(13) 0.0005(10) 0.0067(10) -0.0025(11)
C15 0.0194(12) 0.0273(14) 0.0259(13) -0.0024(10) 0.0096(10) -0.0006(11)
C15A 0.0213(13) 0.0215(13) 0.0195(12) -0.0006(10) 0.0086(10) 0.0031(10)
C16 0.0218(13) 0.0228(13) 0.0243(13) -0.0060(10) 0.0067(10) 0.0005(11)
C17 0.0282(14) 0.0210(13) 0.0279(13) 0.0009(11) 0.0119(11) 0.0010(11)
C18 0.0208(13) 0.0265(14) 0.0257(13) 0.0037(10) 0.0092(10) 0.0044(11)
C19 0.0190(12) 0.0234(14) 0.0178(12) -0.0013(10) 0.0046(10) 0.0028(10)
C19A 0.0213(12) 0.0191(13) 0.0165(12) 0.0003(10) 0.0075(10) 0.0018(10)
O114 0.0241(9) 0.0296(10) 0.0223(9) -0.0002(7) 0.0132(7) -0.0025(7)
C121 0.0118(11) 0.0233(13) 0.0209(12) 0.0004(9) 0.0077(9) -0.0014(10)
C122 0.0168(12) 0.0259(14) 0.0199(12) 0.0017(10) 0.0061(10) -0.0002(10)
C123 0.0175(12) 0.0240(14) 0.0296(14) 0.0021(10) 0.0105(10) 0.0001(11)
C124 0.0204(13) 0.0208(13) 0.0354(15) -0.0019(10) 0.0117(11) -0.0074(11)
C125 0.0219(13) 0.0295(14) 0.0225(13) -0.0023(11) 0.0070(10) -0.0064(11)
C126 0.0222(13) 0.0244(13) 0.0212(13) 0.0008(10) 0.0071(10) 0.0015(10)
C127 0.0344(15) 0.0280(15) 0.0352(15) 0.0021(12) 0.0146(12) 0.0045(12)
N21 0.0156(10) 0.0234(11) 0.0180(10) 0.0017(8) 0.0022(8) 0.0023(8)
C22 0.0169(12) 0.0252(13) 0.0158(12) -0.0016(10) 0.0045(10) 0.0013(10)
C23 0.0232(13) 0.0269(14) 0.0240(13) 0.0005(11) 0.0106(11) 0.0004(11)
C24 0.0128(11) 0.0288(14) 0.0231(13) 0.0015(10) 0.0069(10) -0.0002(10)
C25 0.0151(12) 0.0266(14) 0.0278(13) 0.0039(10) 0.0062(10) -0.0001(11)
C25A 0.0183(12) 0.0236(13) 0.0189(12) 0.0000(10) 0.0076(10) 0.0018(10)
C26 0.0251(13) 0.0223(13) 0.0233(13) 0.0045(10) 0.0119(10) 0.0034(11)
C27 0.0288(14) 0.0248(14) 0.0198(13) -0.0073(11) 0.0085(10) -0.0029(10)
C28 0.0185(12) 0.0290(14) 0.0261(13) -0.0026(11) 0.0077(10) 0.0014(11)
C29 0.0194(12) 0.0252(14) 0.0262(13) 0.0031(10) 0.0102(10) 0.0045(11)
C29A 0.0196(12) 0.0209(13) 0.0162(12) -0.0010(10) 0.0069(9) 0.0015(10)
O214 0.0152(8) 0.0293(9) 0.0153(8) 0.0015(7) 0.0015(6) 0.0021(7)
C221 0.0140(12) 0.0262(13) 0.0199(12) -0.0011(10) 0.0049(9) 0.0021(10)
C222 0.0183(12) 0.0286(14) 0.0191(12) 0.0001(10) 0.0073(10) -0.0009(11)
C223 0.0196(12) 0.0253(14) 0.0265(13) 0.0006(10) 0.0106(10) 0.0034(11)
C224 0.0216(13) 0.0215(13) 0.0319(14) -0.0008(10) 0.0127(11) -0.0005(11)
C225 0.0289(14) 0.0300(15) 0.0229(13) -0.0028(11) 0.0067(11) -0.0032(11)
C226 0.0272(13) 0.0276(15) 0.0209(13) 0.0001(11) 0.0041(10) 0.0023(11)
C227 0.0449(17) 0.0304(15) 0.0323(15) 0.0082(13) 0.0168(13) 0.0061(12)

loop_
_atom_type_symbol
_atom_type_description
_atom_type_scat_dispersion_real
_atom_type_scat_dispersion_imag
_atom_type_scat_source
C C 0.0033 0.0016 'International Tables Vol C Tables 4.2.6.8 and 6.1.1.4'
H H 0.0000 0.0000 'International Tables Vol C Tables 4.2.6.8 and 6.1.1.4'
N N 0.0061 0.0033 'International Tables Vol C Tables 4.2.6.8 and 6.1.1.4'
O O 0.0106 0.0060 'International Tables Vol C Tables 4.2.6.8 and 6.1.1.4'

loop_
_geom_angle_atom_site_label_1
_geom_angle_atom_site_label_2
_geom_angle_atom_site_label_3
_geom_angle_site_symmetry_1
_geom_angle_site_symmetry_3
_geom_angle
_geom_angle_publ_flag
O114 N11 C19A . . 108.27(16) ?
O114 N11 C12 . . 101.15(16) ?
C19A N11 C12 . . 111.43(17) ?
N11 C12 C121 . . 111.72(18) ?
N11 C12 C13 . . 103.73(17) ?
C121 C12 C13 . . 114.13(19) ?
N11 C12 H12 . . 109.0 ?
C121 C12 H12 . . 109.0 ?
C13 C12 H12 . . 109.0 ?
C14 C13 C12 . . 103.23(17) ?
C14 C13 H13A . . 111.1 ?
C12 C13 H13A . . 111.1 ?
C14 C13 H13B . . 111.1 ?
C12 C13 H13B . . 111.1 ?
H13A C13 H13B . . 109.1 ?
O114 C14 C15 . . 106.49(18) ?
O114 C14 C13 . . 103.66(17) ?
C15 C14 C13 . . 114.7(2) ?
O114 C14 H14 . . 110.6 ?
C15 C14 H14 . . 110.6 ?
C13 C14 H14 . . 110.6 ?
C15A C15 C14 . . 109.81(19) ?
C15A C15 H15A . . 109.7 ?
C14 C15 H15A . . 109.7 ?
C15A C15 H15B . . 109.7 ?
C14 C15 H15B . . 109.7 ?
H15A C15 H15B . . 108.2 ?
C16 C15A C19A . . 118.0(2) ?
C16 C15A C15 . . 122.9(2) ?
C19A C15A C15 . . 119.1(2) ?
C17 C16 C15A . . 121.8(2) ?
C17 C16 H16 . . 119.1 ?
C15A C16 H16 . . 119.1 ?
C16 C17 C18 . . 119.2(2) ?
C16 C17 H17 . . 120.4 ?
C18 C17 H17 . . 120.4 ?
C19 C18 C17 . . 120.3(2) ?
C19 C18 H18 . . 119.9 ?
C17 C18 H18 . . 119.9 ?
C18 C19 C19A . . 120.0(2) ?
C18 C19 H19 . . 120.0 ?
C19A C19 H19 . . 120.0 ?
C19 C19A C15A . . 120.8(2) ?
C19 C19A N11 . . 117.7(2) ?
C15A C19A N11 . . 121.5(2) ?
N11 O114 C14 . . 103.67(15) ?
C126 C121 C122 . . 118.8(2) ?
C126 C121 C12 . . 122.2(2) ?
C122 C121 C12 . . 119.0(2) ?
C123 C122 C121 . . 121.9(2) ?
C123 C122 H122 . . 119.0 ?
C121 C122 H122 . . 119.0 ?
C122 C123 C124 . . 118.2(2) ?
C122 C123 C127 . . 120.7(2) ?
C124 C123 C127 . . 121.0(2) ?
C125 C124 C123 . . 120.6(2) ?
C125 C124 H124 . . 119.7 ?
C123 C124 H124 . . 119.7 ?
C124 C125 C126 . . 120.5(2) ?
C124 C125 H125 . . 119.8 ?
C126 C125 H125 . . 119.8 ?
C125 C126 C121 . . 120.0(2) ?
C125 C126 H126 . . 120.0 ?
C121 C126 H126 . . 120.0 ?
C123 C127 H12A . . 109.5 ?
C123 C127 H12B . . 109.5 ?
H12A C127 H12B . . 109.5 ?
C123 C127 H12C . . 109.5 ?
H12A C127 H12C . . 109.5 ?
H12B C127 H12C . . 109.5 ?
C29A N21 O214 . . 106.81(16) ?
C29A N21 C22 . . 110.82(17) ?
O214 N21 C22 . . 102.88(15) ?
N21 C22 C221 . . 112.66(18) ?
N21 C22 C23 . . 104.33(17) ?
C221 C22 C23 . . 111.84(19) ?
N21 C22 H22 . . 109.3 ?
C221 C22 H22 . . 109.3 ?
C23 C22 H22 . . 109.3 ?
C24 C23 C22 . . 103.56(18) ?
C24 C23 H23A . . 111.0 ?
C22 C23 H23A . . 111.0 ?
C24 C23 H23B . . 111.0 ?
C22 C23 H23B . . 111.0 ?
H23A C23 H23B . . 109.0 ?
O214 C24 C25 . . 108.78(18) ?
O214 C24 C23 . . 103.15(17) ?
C25 C24 C23 . . 114.5(2) ?
O214 C24 H24 . . 110.1 ?
C25 C24 H24 . . 110.1 ?
C23 C24 H24 . . 110.1 ?
C25A C25 C24 . . 110.44(19) ?
C25A C25 H25A . . 109.6 ?
C24 C25 H25A . . 109.6 ?
C25A C25 H25B . . 109.6 ?
C24 C25 H25B . . 109.6 ?
H25A C25 H25B . . 108.1 ?
C26 C25A C29A . . 118.4(2) ?
C26 C25A C25 . . 121.8(2) ?
C29A C25A C25 . . 119.8(2) ?
C27 C26 C25A . . 121.3(2) ?
C27 C26 H26 . . 119.4 ?
C25A C26 H26 . . 119.4 ?
C28 C27 C26 . . 119.6(2) ?
C28 C27 H27 . . 120.2 ?
C26 C27 H27 . . 120.2 ?
C27 C28 C29 . . 120.2(2) ?
C27 C28 H28 . . 119.9 ?
C29 C28 H28 . . 119.9 ?
C28 C29 C29A . . 119.8(2) ?
C28 C29 H29 . . 120.1 ?
C29A C29 H29 . . 120.1 ?
C29 C29A C25A . . 120.8(2) ?
C29 C29A N21 . . 118.2(2) ?
C25A C29A N21 . . 121.0(2) ?
C24 O214 N21 . . 103.84(15) ?
C222 C221 C226 . . 118.1(2) ?
C222 C221 C22 . . 120.2(2) ?
C226 C221 C22 . . 121.6(2) ?
C221 C222 C223 . . 122.1(2) ?
C221 C222 H222 . . 118.9 ?
C223 C222 H222 . . 118.9 ?
C224 C223 C222 . . 118.5(2) ?
C224 C223 C227 . . 121.5(2) ?
C222 C223 C227 . . 120.1(2) ?
C223 C224 C225 . . 120.2(2) ?
C223 C224 H224 . . 119.9 ?
C225 C224 H224 . . 119.9 ?
C226 C225 C224 . . 120.8(2) ?
C226 C225 H225 . . 119.6 ?
C224 C225 H225 . . 119.6 ?
C225 C226 C221 . . 120.3(2) ?
C225 C226 H226 . . 119.8 ?
C221 C226 H226 . . 119.8 ?
C223 C227 H22A . . 109.5 ?
C223 C227 H22B . . 109.5 ?
H22A C227 H22B . . 109.5 ?
C223 C227 H22C . . 109.5 ?
H22A C227 H22C . . 109.5 ?
H22B C227 H22C . . 109.5 ?

loop_
_geom_bond_atom_site_label_1
_geom_bond_atom_site_label_2
_geom_bond_site_symmetry_2
_geom_bond_distance
_geom_bond_publ_flag
N11 O114 . 1.440(2) ?
N11 C19A . 1.446(3) ?
N11 C12 . 1.475(3) ?
C12 C121 . 1.512(3) ?
C12 C13 . 1.550(3) ?
C12 H12 . 1.0000 ?
C13 C14 . 1.517(3) ?
C13 H13A . 0.9900 ?
C13 H13B . 0.9900 ?
C14 O114 . 1.456(3) ?
C14 C15 . 1.508(3) ?
C14 H14 . 1.0000 ?
C15 C15A . 1.504(3) ?
C15 H15A . 0.9900 ?
C15 H15B . 0.9900 ?
C15A C16 . 1.381(3) ?
C15A C19A . 1.395(3) ?
C16 C17 . 1.380(3) ?
C16 H16 . 0.9500 ?
C17 C18 . 1.385(3) ?
C17 H17 . 0.9500 ?
C18 C19 . 1.376(3) ?
C18 H18 . 0.9500 ?
C19 C19A . 1.382(3) ?
C19 H19 . 0.9500 ?
C121 C126 . 1.384(3) ?
C121 C122 . 1.385(3) ?
C122 C123 . 1.384(3) ?
C122 H122 . 0.9500 ?
C123 C124 . 1.386(3) ?
C123 C127 . 1.502(3) ?
C124 C125 . 1.376(3) ?
C124 H124 . 0.9500 ?
C125 C126 . 1.383(3) ?
C125 H125 . 0.9500 ?
C126 H126 . 0.9500 ?
C127 H12A . 0.9800 ?
C127 H12B . 0.9800 ?
C127 H12C . 0.9800 ?
N21 C29A . 1.447(3) ?
N21 O214 . 1.453(2) ?
N21 C22 . 1.487(3) ?
C22 C221 . 1.502(3) ?
C22 C23 . 1.553(3) ?
C22 H22 . 1.0000 ?
C23 C24 . 1.514(3) ?
C23 H23A . 0.9900 ?
C23 H23B . 0.9900 ?
C24 O214 . 1.440(3) ?
C24 C25 . 1.510(3) ?
C24 H24 . 1.0000 ?
C25 C25A . 1.504(3) ?
C25 H25A . 0.9900 ?
C25 H25B . 0.9900 ?
C25A C26 . 1.383(3) ?
C25A C29A . 1.388(3) ?
C26 C27 . 1.378(3) ?
C26 H26 . 0.9500 ?
C27 C28 . 1.378(3) ?
C27 H27 . 0.9500 ?
C28 C29 . 1.379(3) ?
C28 H28 . 0.9500 ?
C29 C29A . 1.380(3) ?
C29 H29 . 0.9500 ?
C221 C222 . 1.383(3) ?
C221 C226 . 1.394(3) ?
C222 C223 . 1.390(3) ?
C222 H222 . 0.9500 ?
C223 C224 . 1.382(3) ?
C223 C227 . 1.501(3) ?
C224 C225 . 1.383(3) ?
C224 H224 . 0.9500 ?
C225 C226 . 1.373(3) ?
C225 H225 . 0.9500 ?
C226 H226 . 0.9500 ?
C227 H22A . 0.9800 ?
C227 H22B . 0.9800 ?
C227 H22C . 0.9800 ?

loop_
_geom_hbond_atom_site_label_D
_geom_hbond_atom_site_label_H
_geom_hbond_atom_site_label_A
_geom_hbond_site_symmetry_A
_geom_hbond_distance_DH
_geom_hbond_distance_HA
_geom_hbond_distance_DA
_geom_hbond_angle_DHA
_geom_hbond_publ_flag
C14 H14 N21 . 1.00 2.58 3.559(3) 165 no
C122 H122 O114 4_565 0.95 2.49 3.413(3) 163 no
C15 H15A Cg3 . 0.99 2.76 3.495(3) 132 no
C25 H25B Cg4 1_455 0.99 2.79 3.586(3) 138 no

loop_
_geom_torsion_atom_site_label_1
_geom_torsion_atom_site_label_2
_geom_torsion_atom_site_label_3
_geom_torsion_atom_site_label_4
_geom_torsion_site_symmetry_1
_geom_torsion_site_symmetry_2
_geom_torsion_site_symmetry_3
_geom_torsion_site_symmetry_4
_geom_torsion
_geom_torsion_publ_flag
O114 N11 C12 C121 . . . . 84.18(19) ?
C19A N11 C12 C121 . . . . -160.95(17) ?
O114 N11 C12 C13 . . . . -39.2(2) ?
C19A N11 C12 C13 . . . . 75.7(2) ?
N11 C12 C13 C14 . . . . 14.4(2) ?
C121 C12 C13 C14 . . . . -107.3(2) ?
C12 C13 C14 O114 . . . . 15.4(2) ?
C12 C13 C14 C15 . . . . -100.3(2) ?
O114 C14 C15 C15A . . . . -49.7(2) ?
C13 C14 C15 C15A . . . . 64.3(2) ?
C14 C15 C15A C16 . . . . -169.8(2) ?
C14 C15 C15A C19A . . . . 10.7(3) ?
C19A C15A C16 C17 . . . . -0.9(3) ?
C15 C15A C16 C17 . . . . 179.6(2) ?
C15A C16 C17 C18 . . . . -0.2(4) ?
C16 C17 C18 C19 . . . . 0.9(3) ?
C17 C18 C19 C19A . . . . -0.6(3) ?
C18 C19 C19A C15A . . . . -0.4(3) ?
C18 C19 C19A N11 . . . . 179.7(2) ?
C16 C15A C19A C19 . . . . 1.2(3) ?
C15 C15A C19A C19 . . . . -179.3(2) ?
C16 C15A C19A N11 . . . . -179.0(2) ?
C15 C15A C19A N11 . . . . 0.5(3) ?
O114 N11 C19A C19 . . . . -152.61(18) ?
C12 N11 C19A C19 . . . . 97.0(2) ?
O114 N11 C19A C15A . . . . 27.5(3) ?
C12 N11 C19A C15A . . . . -82.8(2) ?
C19A N11 O114 C14 . . . . -66.59(19) ?
C12 N11 O114 C14 . . . . 50.62(19) ?
C15 C14 O114 N11 . . . . 80.29(19) ?
C13 C14 O114 N11 . . . . -41.0(2) ?
N11 C12 C121 C126 . . . . 4.3(3) ?
C13 C12 C121 C126 . . . . 121.5(2) ?
N11 C12 C121 C122 . . . . -178.32(19) ?
C13 C12 C121 C122 . . . . -61.0(3) ?
C126 C121 C122 C123 . . . . 0.2(3) ?
C12 C121 C122 C123 . . . . -177.3(2) ?
C121 C122 C123 C124 . . . . -1.5(3) ?
C121 C122 C123 C127 . . . . 176.7(2) ?
C122 C123 C124 C125 . . . . 1.5(3) ?
C127 C123 C124 C125 . . . . -176.7(2) ?
C123 C124 C125 C126 . . . . -0.2(4) ?
C124 C125 C126 C121 . . . . -1.1(3) ?
C122 C121 C126 C125 . . . . 1.1(3) ?
C12 C121 C126 C125 . . . . 178.5(2) ?
C29A N21 C22 C221 . . . . -153.64(18) ?
O214 N21 C22 C221 . . . . 92.51(19) ?
C29A N21 C22 C23 . . . . 84.8(2) ?
O214 N21 C22 C23 . . . . -29.0(2) ?
N21 C22 C23 C24 . . . . 2.4(2) ?
C221 C22 C23 C24 . . . . -119.6(2) ?
C22 C23 C24 O214 . . . . 25.2(2) ?
C22 C23 C24 C25 . . . . -92.8(2) ?
O214 C24 C25 C25A . . . . -42.2(2) ?
C23 C24 C25 C25A . . . . 72.6(2) ?
C24 C25 C25A C26 . . . . -177.0(2) ?
C24 C25 C25A C29A . . . . 4.7(3) ?
C29A C25A C26 C27 . . . . -0.4(3) ?
C25 C25A C26 C27 . . . . -178.6(2) ?
C25A C26 C27 C28 . . . . 0.6(3) ?
C26 C27 C28 C29 . . . . -0.4(3) ?
C27 C28 C29 C29A . . . . 0.0(3) ?
C28 C29 C29A C25A . . . . 0.2(3) ?
C28 C29 C29A N21 . . . . 179.2(2) ?
C26 C25A C29A C29 . . . . 0.0(3) ?
C25 C25A C29A C29 . . . . 178.2(2) ?
C26 C25A C29A N21 . . . . -179.0(2) ?
C25 C25A C29A N21 . . . . -0.8(3) ?
O214 N21 C29A C29 . . . . -145.90(19) ?
C22 N21 C29A C29 . . . . 102.8(2) ?
O214 N21 C29A C25A . . . . 33.1(3) ?
C22 N21 C29A C25A . . . . -78.2(2) ?
C25 C24 O214 N21 . . . . 77.0(2) ?
C23 C24 O214 N21 . . . . -44.9(2) ?
C29A N21 O214 C24 . . . . -70.01(19) ?
C22 N21 O214 C24 . . . . 46.73(19) ?
N21 C22 C221 C222 . . . . 139.9(2) ?
C23 C22 C221 C222 . . . . -103.0(2) ?
N21 C22 C221 C226 . . . . -43.4(3) ?
C23 C22 C221 C226 . . . . 73.8(3) ?
C226 C221 C222 C223 . . . . -0.9(3) ?
C22 C221 C222 C223 . . . . 175.9(2) ?
C221 C222 C223 C224 . . . . 0.0(4) ?
C221 C222 C223 C227 . . . . 179.6(2) ?
C222 C223 C224 C225 . . . . 0.8(3) ?
C227 C223 C224 C225 . . . . -178.7(2) ?
C223 C224 C225 C226 . . . . -0.8(4) ?
C224 C225 C226 C221 . . . . -0.2(4) ?
C222 C221 C226 C225 . . . . 1.0(3) ?
C22 C221 C226 C225 . . . . -175.8(2) ?
